data_4133363
loop_
_publ_author_name
'Zhang, Congcong'
'Hou, Guohua'
'Zi, Guofu'
'Ding, Wanjian'
'Walter, Marc D.'

_publ_section_title
;
 A Base-Free Terminal Actinide Phosphinidene Metallocene: Synthesis,
 Structure, Reactivity, and Computational Studies.
;
_journal_issue 43
_journal_name_full 'Journal of the American Chemical Society'
_journal_page_first 14511
_journal_page_last 14525
_journal_paper_doi 10.1021/jacs.8b09746
_journal_volume 140
_journal_year 2018
_chemical_formula_moiety 'C61 H96 N P Th'
_chemical_formula_sum 'C61 H96 N P Th'
_chemical_formula_weight 1106.39
_space_group_crystal_system triclinic
_space_group_IT_number 2
_space_group_name_Hall '-P 1'
_space_group_name_H-M_alt 'P -1'
_atom_sites_solution_hydrogens geom
_audit_creation_date 2018-03-07
_audit_creation_method
;
Olex2 1.2
(compiled 2017.03.28 svn.r3405 for OlexSys, GUI svn.r5337)
;
_cell_angle_alpha 105.788(3)
_cell_angle_beta 90.910(2)
_cell_angle_gamma 94.865(2)
_cell_formula_units_Z 2
_cell_length_a 13.3682(4)
_cell_length_b 14.9534(5)
_cell_length_c 16.5128(5)
_cell_measurement_reflns_used 16504
_cell_measurement_temperature 100.01(10)
_cell_measurement_theta_max 73.1130
_cell_measurement_theta_min 4.3010
_cell_volume 3162.33(18)
_computing_cell_refinement 'CrysAlisPro 1.171.39.32a (Rigaku OD, 2017)'
_computing_data_collection 'CrysAlisPro 1.171.39.32a (Rigaku OD, 2017)'
_computing_data_reduction 'CrysAlisPro 1.171.39.32a (Rigaku OD, 2017)'
_computing_molecular_graphics 'Olex2 (Dolomanov et al., 2009)'
_computing_publication_material 'Olex2 (Dolomanov et al., 2009)'
_computing_structure_refinement 'ShelXL (Sheldrick, 2015)'
_diffrn_ambient_environment N~2~
_diffrn_ambient_temperature 100.01(10)
_diffrn_detector 'CCD plate'
_diffrn_detector_area_resol_mean 5.3127
_diffrn_detector_type AtlasS2
_diffrn_measured_fraction_theta_full 0.998
_diffrn_measured_fraction_theta_max 0.966
_diffrn_measurement_details
;
List of Runs (angles in degrees, time in seconds):

  # Type    Start    End  Width  t~exp~   \w     \q     \k     \f   Frames
--------------------------------------------------------------------------
  1  \w   -116.00 -17.00   1.00    1.00    --  -41.49 -37.00-180.00   99
  2  \w    -46.00  -9.00   1.00    1.00    --  -41.49 125.00  60.00   37
  3  \w    -30.00  -3.00   1.00    1.00    --  -41.49 125.00 -90.00   27
  4  \w    -95.00 -55.00   1.00    1.00    --  -41.49 125.00 -90.00   40
  5  \w   -107.00 -17.00   1.00    1.00    --  -41.49 -37.00 -90.00   90
  6  \w      1.00  51.00   1.00    1.00    --   41.49 -99.00  60.00   50
  7  \w     18.00  70.00   1.00    1.00    --   41.49 -99.00 150.00   52
  8  \w     34.00 119.00   1.00    1.00    --  107.19-125.00  60.00   85
  9  \w     37.00 125.00   1.00    1.00    --  107.19 -61.00 120.00   88
 10  \w    100.00 133.00   1.00    1.00    --  107.19 -30.00-150.00   33
 11  \w     31.00  97.00   1.00    1.00    --  107.19 -30.00-150.00   66
 12  \w     32.00 109.00   1.00    1.00    --  107.19 -94.00 120.00   77
 13  \w     89.00 116.00   1.00    1.00    --  107.19-125.00 -60.00   27
 14  \w    106.00 176.00   1.00    1.00    --  107.19 125.00-180.00   70
 15  \w    103.00 174.00   1.00    1.00    --  107.19  45.00-120.00   71
 16  \w     46.00 103.00   1.00    1.00    --  107.19 -45.00 -90.00   57
 17  \w     47.00 109.00   1.00    1.00    --  107.19 -94.00 -90.00   62
 18  \w    135.00 160.00   1.00    1.00    --  107.19 125.00  90.00   25
 19  \w     29.00 151.00   1.00    1.00    --  107.19 -15.00  60.00  122
;
_diffrn_measurement_device 'four-circle diffractometer'
_diffrn_measurement_device_type 'SuperNova, Dual, Cu at home/near, AtlasS2'
_diffrn_measurement_method '\w scans'
_diffrn_orient_matrix_type 'CrysAlisPro convention (1999,Acta A55,543-557)'
_diffrn_orient_matrix_UB_11 0.0250050000
_diffrn_orient_matrix_UB_12 0.0704177000
_diffrn_orient_matrix_UB_13 -0.0513142000
_diffrn_orient_matrix_UB_21 -0.0895492000
_diffrn_orient_matrix_UB_22 0.0537285000
_diffrn_orient_matrix_UB_23 0.0371634000
_diffrn_orient_matrix_UB_31 0.0689519000
_diffrn_orient_matrix_UB_32 0.0609627000
_diffrn_orient_matrix_UB_33 0.0734922000
_diffrn_radiation_monochromator mirror
_diffrn_radiation_probe x-ray
_diffrn_radiation_type CuK\a
_diffrn_radiation_wavelength 1.54184
_diffrn_reflns_av_R_equivalents 0.0377
_diffrn_reflns_av_unetI/netI 0.0535
_diffrn_reflns_Laue_measured_fraction_full 0.998
_diffrn_reflns_Laue_measured_fraction_max 0.966
_diffrn_reflns_limit_h_max 16
_diffrn_reflns_limit_h_min -14
_diffrn_reflns_limit_k_max 18
_diffrn_reflns_limit_k_min -17
_diffrn_reflns_limit_l_max 20
_diffrn_reflns_limit_l_min -15
_diffrn_reflns_number 22427
_diffrn_reflns_point_group_measured_fraction_full 0.998
_diffrn_reflns_point_group_measured_fraction_max 0.966
_diffrn_reflns_theta_full 67.684
_diffrn_reflns_theta_max 73.354
_diffrn_reflns_theta_min 3.543
_diffrn_source 'micro-focus sealed X-ray tube'
_diffrn_source_type 'SuperNova (Cu) X-ray Source'
_exptl_absorpt_coefficient_mu 8.070
_exptl_absorpt_correction_T_max 1.00000
_exptl_absorpt_correction_T_min 0.71290
_exptl_absorpt_correction_type multi-scan
_exptl_absorpt_process_details
;
CrysAlisPro 1.171.39.32a (Rigaku Oxford Diffraction, 2017)
Empirical absorption correction using spherical harmonics,
 implemented in SCALE3 ABSPACK scaling algorithm.
;
_exptl_crystal_colour orange
_exptl_crystal_colour_primary orange
_exptl_crystal_density_diffrn 1.162
_exptl_crystal_description block
_exptl_crystal_F_000 1148
_exptl_crystal_size_max 0.15
_exptl_crystal_size_mid 0.1
_exptl_crystal_size_min 0.1
_refine_diff_density_max 0.797
_refine_diff_density_min -1.031
_refine_diff_density_rms 0.090
_refine_ls_extinction_method none
_refine_ls_goodness_of_fit_ref 1.019
_refine_ls_hydrogen_treatment constr
_refine_ls_matrix_type full
_refine_ls_number_parameters 606
_refine_ls_number_reflns 12300
_refine_ls_number_restraints 0
_refine_ls_restrained_S_all 1.019
_refine_ls_R_factor_all 0.0270
_refine_ls_R_factor_gt 0.0252
_refine_ls_shift/su_max 0.003
_refine_ls_shift/su_mean 0.000
_refine_ls_structure_factor_coef Fsqd
_refine_ls_weighting_details 'w=1/[\s^2^(Fo^2^)+(0.0103P)^2^] where P=(Fo^2^+2Fc^2^)/3'
_refine_ls_weighting_scheme calc
_refine_ls_wR_factor_gt 0.0546
_refine_ls_wR_factor_ref 0.0559
_reflns_Friedel_coverage 0.000
_reflns_number_gt 11666
_reflns_number_total 12300
_reflns_threshold_expression 'I > 2\s(I)'
_cod_data_source_file ja8b09746_si_002.cif
_cod_data_source_block compound15
_cod_original_cell_volume 3162.32(18)
_cod_database_code 4133363
_shelx_shelxl_version_number 2014/7
_chemical_oxdiff_formula C1H1N1P1Th1
_shelx_space_group_comment
;
The symmetry employed for this shelxl refinement is uniquely defined
by the following loop, which should always be used as a source of
symmetry information in preference to the above space-group names.
They are only intended as comments.
;
_reflns_odcompleteness_completeness 99.90
_reflns_odcompleteness_iscentric 1
_reflns_odcompleteness_theta 66.97
_olex2_refinement_description
;
1. Fixed Uiso
 At 1.2 times of:
  All C(H) groups
 At 1.5 times of:
  All C(H,H,H) groups
2.a Aromatic/amide H refined with riding coordinates:
 C3(H3), C5(H5), C20(H20), C22(H22), C37(H37), C38(H38), C39(H39), C46(H46),
 C48(H48)
2.b Idealised Me refined as rotating group:
 C7(H7A,H7B,H7C), C8(H8A,H8B,H8C), C9(H9A,H9B,H9C), C11(H11A,H11B,H11C),
 C12(H12A,H12B,H12C), C13(H13A,H13B,H13C), C15(H15A,H15B,H15C), C16(H16A,H16B,
 H16C), C17(H17A,H17B,H17C), C24(H24A,H24B,H24C), C25(H25A,H25B,H25C), C26(H26A,
 H26B,H26C), C28(H28A,H28B,H28C), C29(H29A,H29B,H29C), C30(H30A,H30B,H30C),
 C32(H32A,H32B,H32C), C33(H33A,H33B,H33C), C34(H34A,H34B,H34C), C41(H41A,H41B,
 H41C), C42(H42A,H42B,H42C), C51(H51A,H51B,H51C), C52(H52A,H52B,H52C), C53(H53A,
 H53B,H53C), C55(H55A,H55B,H55C), C56(H56A,H56B,H56C), C57(H57A,H57B,H57C),
 C59(H59A,H59B,H59C), C60(H60A,H60B,H60C), C61(H61A,H61B,H61C)
;
_olex2_submission_special_instructions 'No special instructions were received'
_oxdiff_exptl_absorpt_empirical_details
;
Empirical correction (ABSPACK) includes:
- Absorption correction using spherical harmonics
- Frame scaling
;
_oxdiff_exptl_absorpt_empirical_full_max 2.032
_oxdiff_exptl_absorpt_empirical_full_min 0.682

loop_
_space_group_symop_operation_xyz
'x, y, z'
'-x, -y, -z'

loop_
_atom_site_label
_atom_site_type_symbol
_atom_site_fract_x
_atom_site_fract_y
_atom_site_fract_z
_atom_site_U_iso_or_equiv
_atom_site_adp_type
_atom_site_occupancy
_atom_site_site_symmetry_order
_atom_site_calc_flag
_atom_site_refinement_flags_posn
C1 C 0.9793(2) 0.5670(2) 0.25778(18) 0.0166(6) Uani 1 1 d .
C2 C 0.9681(2) 0.4670(2) 0.22372(18) 0.0175(6) Uani 1 1 d .
C3 C 0.9113(2) 0.4483(2) 0.14541(17) 0.0171(6) Uani 1 1 d .
H3 H 0.8912 0.3890 0.1106 0.021 Uiso 1 1 calc R
C4 C 0.8904(2) 0.5323(2) 0.12895(18) 0.0185(6) Uani 1 1 d .
C5 C 0.9291(2) 0.6046(2) 0.19978(18) 0.0187(6) Uani 1 1 d .
H5 H 0.9225 0.6678 0.2073 0.022 Uiso 1 1 calc R
C6 C 1.0537(2) 0.6361(2) 0.32428(19) 0.0218(7) Uani 1 1 d .
C7 C 1.1463(2) 0.6588(2) 0.2760(2) 0.0272(7) Uani 1 1 d .
H7A H 1.1775 0.6026 0.2518 0.041 Uiso 1 1 calc GR
H7B H 1.1934 0.7030 0.3142 0.041 Uiso 1 1 calc GR
H7C H 1.1254 0.6847 0.2320 0.041 Uiso 1 1 calc GR
C8 C 1.0080(2) 0.7289(2) 0.3633(2) 0.0276(8) Uani 1 1 d .
H8A H 0.9873 0.7549 0.3193 0.041 Uiso 1 1 calc GR
H8B H 1.0573 0.7719 0.4001 0.041 Uiso 1 1 calc GR
H8C H 0.9508 0.7175 0.3948 0.041 Uiso 1 1 calc GR
C9 C 1.0906(2) 0.6045(2) 0.39986(19) 0.0266(7) Uani 1 1 d .
H9A H 1.0341 0.5906 0.4310 0.040 Uiso 1 1 calc GR
H9B H 1.1352 0.6534 0.4358 0.040 Uiso 1 1 calc GR
H9C H 1.1256 0.5497 0.3800 0.040 Uiso 1 1 calc GR
C10 C 1.0197(2) 0.3894(2) 0.24707(19) 0.0203(6) Uani 1 1 d .
C11 C 0.9980(2) 0.3810(2) 0.33630(18) 0.0218(7) Uani 1 1 d .
H11A H 1.0149 0.4404 0.3766 0.033 Uiso 1 1 calc GR
H11B H 1.0377 0.3355 0.3488 0.033 Uiso 1 1 calc GR
H11C H 0.9281 0.3620 0.3390 0.033 Uiso 1 1 calc GR
C12 C 0.9841(2) 0.2928(2) 0.18599(19) 0.0240(7) Uani 1 1 d .
H12A H 0.9127 0.2810 0.1885 0.036 Uiso 1 1 calc GR
H12B H 1.0168 0.2451 0.2021 0.036 Uiso 1 1 calc GR
H12C H 1.0009 0.2925 0.1296 0.036 Uiso 1 1 calc GR
C13 C 1.1343(2) 0.4040(2) 0.2363(2) 0.0245(7) Uani 1 1 d .
H13A H 1.1463 0.4102 0.1808 0.037 Uiso 1 1 calc GR
H13B H 1.1657 0.3513 0.2440 0.037 Uiso 1 1 calc GR
H13C H 1.1619 0.4596 0.2775 0.037 Uiso 1 1 calc GR
C14 C 0.8326(2) 0.5449(2) 0.05328(18) 0.0187(6) Uani 1 1 d .
C15 C 0.8399(2) 0.4622(2) -0.02529(18) 0.0246(7) Uani 1 1 d .
H15A H 0.9080 0.4612 -0.0427 0.037 Uiso 1 1 calc GR
H15B H 0.7970 0.4690 -0.0700 0.037 Uiso 1 1 calc GR
H15C H 0.8191 0.4049 -0.0121 0.037 Uiso 1 1 calc GR
C16 C 0.8726(3) 0.6343(2) 0.0320(2) 0.0290(8) Uani 1 1 d .
H16A H 0.8669 0.6869 0.0798 0.044 Uiso 1 1 calc GR
H16B H 0.8342 0.6413 -0.0151 0.044 Uiso 1 1 calc GR
H16C H 0.9418 0.6308 0.0181 0.044 Uiso 1 1 calc GR
C17 C 0.7225(2) 0.5527(2) 0.07693(17) 0.0186(6) Uani 1 1 d .
H17A H 0.6971 0.4979 0.0924 0.028 Uiso 1 1 calc GR
H17B H 0.6834 0.5584 0.0296 0.028 Uiso 1 1 calc GR
H17C H 0.7182 0.6068 0.1236 0.028 Uiso 1 1 calc GR
C18 C 0.6632(2) 0.69915(19) 0.29624(17) 0.0135(6) Uani 1 1 d .
C19 C 0.5792(2) 0.62876(19) 0.28702(17) 0.0136(6) Uani 1 1 d .
C20 C 0.5948(2) 0.58142(19) 0.34956(16) 0.0132(6) Uani 1 1 d .
H20 H 0.5520 0.5326 0.3577 0.016 Uiso 1 1 calc R
C21 C 0.6836(2) 0.61875(19) 0.39699(17) 0.0142(6) Uani 1 1 d .
C22 C 0.7268(2) 0.68833(18) 0.36236(16) 0.0130(6) Uani 1 1 d .
H22 H 0.7883 0.7226 0.3802 0.016 Uiso 1 1 calc R
C23 C 0.6795(2) 0.7906(2) 0.26914(19) 0.0184(6) Uani 1 1 d .
C24 C 0.7919(2) 0.8260(2) 0.2743(2) 0.0240(7) Uani 1 1 d .
H24A H 0.8173 0.8397 0.3315 0.036 Uiso 1 1 calc GR
H24B H 0.7997 0.8816 0.2557 0.036 Uiso 1 1 calc GR
H24C H 0.8285 0.7788 0.2390 0.036 Uiso 1 1 calc GR
C25 C 0.6270(2) 0.8655(2) 0.33302(19) 0.0238(7) Uani 1 1 d .
H25A H 0.5567 0.8456 0.3326 0.036 Uiso 1 1 calc GR
H25B H 0.6351 0.9232 0.3179 0.036 Uiso 1 1 calc GR
H25C H 0.6564 0.8743 0.3884 0.036 Uiso 1 1 calc GR
C26 C 0.6425(2) 0.7861(2) 0.17899(18) 0.0211(7) Uani 1 1 d .
H26A H 0.6849 0.7497 0.1390 0.032 Uiso 1 1 calc GR
H26B H 0.6450 0.8481 0.1725 0.032 Uiso 1 1 calc GR
H26C H 0.5746 0.7578 0.1694 0.032 Uiso 1 1 calc GR
C27 C 0.4785(2) 0.61037(19) 0.23506(17) 0.0147(6) Uani 1 1 d .
C28 C 0.4219(2) 0.6983(2) 0.25222(19) 0.0187(6) Uani 1 1 d .
H28A H 0.4095 0.7192 0.3112 0.028 Uiso 1 1 calc GR
H28B H 0.3591 0.6842 0.2204 0.028 Uiso 1 1 calc GR
H28C H 0.4617 0.7465 0.2358 0.028 Uiso 1 1 calc GR
C29 C 0.4905(2) 0.5703(2) 0.14004(17) 0.0202(6) Uani 1 1 d .
H29A H 0.5353 0.6124 0.1199 0.030 Uiso 1 1 calc GR
H29B H 0.4262 0.5624 0.1111 0.030 Uiso 1 1 calc GR
H29C H 0.5176 0.5109 0.1297 0.030 Uiso 1 1 calc GR
C30 C 0.4073(2) 0.5373(2) 0.26105(19) 0.0189(6) Uani 1 1 d .
H30A H 0.4383 0.4800 0.2516 0.028 Uiso 1 1 calc GR
H30B H 0.3454 0.5266 0.2280 0.028 Uiso 1 1 calc GR
H30C H 0.3937 0.5599 0.3197 0.028 Uiso 1 1 calc GR
C31 C 0.7268(2) 0.5906(2) 0.47124(17) 0.0153(6) Uani 1 1 d .
C32 C 0.7610(2) 0.6788(2) 0.54272(18) 0.0235(7) Uani 1 1 d .
H32A H 0.8151 0.7140 0.5243 0.035 Uiso 1 1 calc GR
H32B H 0.7834 0.6610 0.5911 0.035 Uiso 1 1 calc GR
H32C H 0.7058 0.7164 0.5572 0.035 Uiso 1 1 calc GR
C33 C 0.6483(2) 0.5303(2) 0.50303(17) 0.0198(6) Uani 1 1 d .
H33A H 0.5906 0.5641 0.5193 0.030 Uiso 1 1 calc GR
H33B H 0.6759 0.5144 0.5508 0.030 Uiso 1 1 calc GR
H33C H 0.6288 0.4743 0.4591 0.030 Uiso 1 1 calc GR
C34 C 0.8180(2) 0.5351(2) 0.44275(18) 0.0204(6) Uani 1 1 d .
H34A H 0.7958 0.4767 0.4029 0.031 Uiso 1 1 calc GR
H34B H 0.8506 0.5237 0.4907 0.031 Uiso 1 1 calc GR
H34C H 0.8644 0.5704 0.4168 0.031 Uiso 1 1 calc GR
C35 C 0.5513(2) 0.32877(19) 0.16836(18) 0.0166(6) Uani 1 1 d .
C36 C 0.5353(2) 0.3049(2) 0.08059(18) 0.0202(7) Uani 1 1 d .
C37 C 0.4426(3) 0.2603(2) 0.0448(2) 0.0306(8) Uani 1 1 d .
H37 H 0.4323 0.2437 -0.0134 0.037 Uiso 1 1 calc R
C38 C 0.3663(3) 0.2405(2) 0.0938(2) 0.0350(9) Uani 1 1 d .
H38 H 0.3045 0.2118 0.0692 0.042 Uiso 1 1 calc R
C39 C 0.3827(2) 0.2640(2) 0.1803(2) 0.0267(7) Uani 1 1 d .
H39 H 0.3313 0.2506 0.2137 0.032 Uiso 1 1 calc R
C40 C 0.4748(2) 0.30735(19) 0.21857(19) 0.0180(6) Uani 1 1 d .
C41 C 0.6148(3) 0.3239(2) 0.02200(18) 0.0279(8) Uani 1 1 d .
H41A H 0.6041 0.3808 0.0082 0.042 Uiso 1 1 calc GR
H41B H 0.6107 0.2733 -0.0286 0.042 Uiso 1 1 calc GR
H41C H 0.6800 0.3298 0.0491 0.042 Uiso 1 1 calc GR
C42 C 0.4829(2) 0.3330(2) 0.31328(18) 0.0206(6) Uani 1 1 d .
H42A H 0.5515 0.3532 0.3320 0.031 Uiso 1 1 calc GR
H42B H 0.4608 0.2796 0.3322 0.031 Uiso 1 1 calc GR
H42C H 0.4414 0.3826 0.3360 0.031 Uiso 1 1 calc GR
C43 C 0.7096(2) 0.35480(19) 0.25842(17) 0.0147(6) Uani 1 1 d .
C44 C 0.6428(2) 0.16602(19) 0.28136(17) 0.0151(6) Uani 1 1 d .
C45 C 0.6198(2) 0.1037(2) 0.19957(18) 0.0169(6) Uani 1 1 d .
C46 C 0.5291(2) 0.0469(2) 0.18613(18) 0.0182(6) Uani 1 1 d .
H46 H 0.5116 0.0101 0.1318 0.022 Uiso 1 1 calc R
C47 C 0.4639(2) 0.04249(19) 0.24962(18) 0.0168(6) Uani 1 1 d .
C48 C 0.4983(2) 0.0899(2) 0.33140(18) 0.0194(6) Uani 1 1 d .
H48 H 0.4601 0.0825 0.3761 0.023 Uiso 1 1 calc R
C49 C 0.5878(2) 0.14824(19) 0.34898(18) 0.0165(6) Uani 1 1 d .
C50 C 0.6980(2) 0.0858(2) 0.13028(18) 0.0192(6) Uani 1 1 d .
C51 C 0.7161(2) 0.1642(2) 0.08750(18) 0.0210(6) Uani 1 1 d .
H51A H 0.6550 0.1708 0.0592 0.032 Uiso 1 1 calc GR
H51B H 0.7674 0.1493 0.0473 0.032 Uiso 1 1 calc GR
H51C H 0.7371 0.2216 0.1292 0.032 Uiso 1 1 calc GR
C52 C 0.7973(2) 0.0681(2) 0.1693(2) 0.0254(7) Uani 1 1 d .
H52A H 0.8226 0.1231 0.2123 0.038 Uiso 1 1 calc GR
H52B H 0.8456 0.0534 0.1264 0.038 Uiso 1 1 calc GR
H52C H 0.7857 0.0168 0.1936 0.038 Uiso 1 1 calc GR
C53 C 0.6656(3) -0.0035(2) 0.05859(19) 0.0258(7) Uani 1 1 d .
H53A H 0.6536 -0.0555 0.0819 0.039 Uiso 1 1 calc GR
H53B H 0.7180 -0.0155 0.0190 0.039 Uiso 1 1 calc GR
H53C H 0.6052 0.0050 0.0305 0.039 Uiso 1 1 calc GR
C54 C 0.3606(2) -0.0139(2) 0.2328(2) 0.0232(7) Uani 1 1 d .
C55 C 0.2821(3) 0.0509(3) 0.2197(3) 0.0565(14) Uani 1 1 d .
H55A H 0.2816 0.1026 0.2692 0.085 Uiso 1 1 calc GR
H55B H 0.2169 0.0168 0.2096 0.085 Uiso 1 1 calc GR
H55C H 0.2989 0.0737 0.1722 0.085 Uiso 1 1 calc GR
C56 C 0.3606(3) -0.0969(2) 0.1533(2) 0.0326(9) Uani 1 1 d .
H56A H 0.3689 -0.0740 0.1046 0.049 Uiso 1 1 calc GR
H56B H 0.2981 -0.1351 0.1474 0.049 Uiso 1 1 calc GR
H56C H 0.4150 -0.1334 0.1583 0.049 Uiso 1 1 calc GR
C57 C 0.3307(3) -0.0537(2) 0.3060(2) 0.0338(9) Uani 1 1 d .
H57A H 0.3826 -0.0895 0.3179 0.051 Uiso 1 1 calc GR
H57B H 0.2690 -0.0932 0.2911 0.051 Uiso 1 1 calc GR
H57C H 0.3217 -0.0034 0.3550 0.051 Uiso 1 1 calc GR
C58 C 0.6270(2) 0.1820(2) 0.44277(18) 0.0200(6) Uani 1 1 d .
C59 C 0.5656(3) 0.1311(2) 0.49851(19) 0.0314(8) Uani 1 1 d .
H59A H 0.4985 0.1499 0.5022 0.047 Uiso 1 1 calc GR
H59B H 0.5970 0.1470 0.5539 0.047 Uiso 1 1 calc GR
H59C H 0.5632 0.0649 0.4740 0.047 Uiso 1 1 calc GR
C60 C 0.6227(3) 0.2876(2) 0.48348(18) 0.0266(7) Uani 1 1 d .
H60A H 0.6624 0.3223 0.4524 0.040 Uiso 1 1 calc GR
H60B H 0.6486 0.3036 0.5407 0.040 Uiso 1 1 calc GR
H60C H 0.5543 0.3025 0.4826 0.040 Uiso 1 1 calc GR
C61 C 0.7355(3) 0.1564(2) 0.44826(19) 0.0275(8) Uani 1 1 d .
H61A H 0.7379 0.0909 0.4221 0.041 Uiso 1 1 calc GR
H61B H 0.7578 0.1707 0.5063 0.041 Uiso 1 1 calc GR
H61C H 0.7786 0.1915 0.4198 0.041 Uiso 1 1 calc GR
N1 N 0.64497(17) 0.37998(15) 0.20540(14) 0.0128(5) Uani 1 1 d .
P1 P 0.74018(6) 0.27030(5) 0.30299(4) 0.01616(15) Uani 1 1 d .
Th1 Th 0.75634(2) 0.51378(2) 0.25142(2) 0.01192(3) Uani 1 1 d .

loop_
_atom_site_aniso_label
_atom_site_aniso_U_11
_atom_site_aniso_U_22
_atom_site_aniso_U_33
_atom_site_aniso_U_23
_atom_site_aniso_U_13
_atom_site_aniso_U_12
C1 0.0055(13) 0.0277(16) 0.0167(14) 0.0061(12) 0.0014(11) 0.0009(11)
C2 0.0081(13) 0.0267(16) 0.0188(15) 0.0082(12) 0.0015(11) 0.0007(11)
C3 0.0172(15) 0.0193(15) 0.0137(14) 0.0030(11) -0.0002(11) 0.0007(11)
C4 0.0122(14) 0.0273(16) 0.0162(14) 0.0062(12) 0.0028(11) 0.0018(11)
C5 0.0109(14) 0.0260(16) 0.0195(15) 0.0068(12) 0.0016(11) -0.0001(11)
C6 0.0122(15) 0.0303(17) 0.0221(16) 0.0069(13) -0.0037(12) -0.0009(12)
C7 0.0145(16) 0.0313(18) 0.0355(19) 0.0112(15) -0.0004(14) -0.0052(13)
C8 0.0171(16) 0.0296(18) 0.0308(18) 0.0007(14) -0.0049(14) -0.0009(13)
C9 0.0185(16) 0.0344(18) 0.0237(17) 0.0048(14) -0.0062(13) -0.0030(13)
C10 0.0132(15) 0.0278(16) 0.0201(15) 0.0067(13) 0.0002(12) 0.0029(12)
C11 0.0143(15) 0.0319(17) 0.0212(15) 0.0115(13) -0.0036(12) 0.0004(12)
C12 0.0233(17) 0.0251(16) 0.0255(17) 0.0086(13) 0.0039(13) 0.0067(13)
C13 0.0113(15) 0.0358(18) 0.0306(18) 0.0142(15) 0.0049(13) 0.0082(12)
C14 0.0164(15) 0.0288(16) 0.0136(14) 0.0093(12) 0.0045(11) 0.0042(12)
C15 0.0231(17) 0.0386(19) 0.0129(14) 0.0077(13) 0.0045(12) 0.0057(14)
C16 0.0292(19) 0.038(2) 0.0248(17) 0.0167(15) 0.0014(14) 0.0025(14)
C17 0.0186(16) 0.0291(16) 0.0097(13) 0.0074(12) 0.0006(11) 0.0047(12)
C18 0.0130(14) 0.0152(14) 0.0135(13) 0.0052(11) 0.0010(11) 0.0032(10)
C19 0.0131(14) 0.0155(14) 0.0116(13) 0.0018(11) 0.0041(11) 0.0035(10)
C20 0.0142(14) 0.0147(13) 0.0104(13) 0.0032(11) 0.0001(11) 0.0000(10)
C21 0.0152(14) 0.0162(14) 0.0119(13) 0.0053(11) -0.0007(11) 0.0011(10)
C22 0.0121(13) 0.0160(14) 0.0107(13) 0.0037(11) -0.0014(10) 0.0005(10)
C23 0.0182(15) 0.0181(15) 0.0206(15) 0.0091(12) -0.0014(12) -0.0001(11)
C24 0.0194(16) 0.0222(16) 0.0354(18) 0.0180(14) -0.0025(14) -0.0022(12)
C25 0.0293(18) 0.0153(15) 0.0271(17) 0.0062(13) 0.0017(14) 0.0029(12)
C26 0.0248(17) 0.0218(15) 0.0203(15) 0.0126(13) -0.0021(13) 0.0009(12)
C27 0.0124(14) 0.0183(14) 0.0133(13) 0.0041(11) 0.0007(11) 0.0029(11)
C28 0.0147(15) 0.0204(15) 0.0226(15) 0.0089(12) -0.0002(12) 0.0018(11)
C29 0.0167(15) 0.0276(16) 0.0155(14) 0.0052(12) -0.0026(12) 0.0010(12)
C30 0.0129(14) 0.0214(15) 0.0239(16) 0.0089(13) -0.0045(12) 0.0020(11)
C31 0.0163(14) 0.0197(14) 0.0097(13) 0.0043(11) -0.0002(11) -0.0003(11)
C32 0.0295(18) 0.0248(16) 0.0142(15) 0.0035(13) -0.0057(13) -0.0012(13)
C33 0.0250(17) 0.0244(16) 0.0111(14) 0.0069(12) 0.0002(12) 0.0017(12)
C34 0.0183(15) 0.0268(16) 0.0164(14) 0.0058(12) -0.0027(12) 0.0048(12)
C35 0.0183(15) 0.0138(14) 0.0163(14) 0.0024(11) -0.0050(12) 0.0009(11)
C36 0.0265(17) 0.0170(15) 0.0162(15) 0.0034(12) -0.0057(13) 0.0022(12)
C37 0.039(2) 0.0252(17) 0.0242(17) 0.0023(14) -0.0160(16) 0.0000(14)
C38 0.0273(19) 0.0246(18) 0.046(2) 0.0001(16) -0.0176(17) -0.0007(14)
C39 0.0185(16) 0.0194(16) 0.039(2) 0.0037(14) -0.0017(14) 0.0009(12)
C40 0.0176(15) 0.0140(14) 0.0216(15) 0.0027(12) 0.0012(12) 0.0035(11)
C41 0.050(2) 0.0216(16) 0.0098(14) 0.0020(12) -0.0047(14) -0.0015(15)
C42 0.0196(16) 0.0203(15) 0.0238(16) 0.0088(13) 0.0058(12) 0.0032(12)
C43 0.0170(14) 0.0157(14) 0.0129(13) 0.0070(11) 0.0031(11) -0.0005(11)
C44 0.0147(14) 0.0185(14) 0.0140(14) 0.0072(11) -0.0009(11) 0.0028(11)
C45 0.0205(15) 0.0184(14) 0.0145(14) 0.0082(12) 0.0003(12) 0.0044(11)
C46 0.0205(16) 0.0193(15) 0.0135(14) 0.0027(12) -0.0029(12) 0.0012(11)
C47 0.0171(15) 0.0153(14) 0.0184(15) 0.0055(12) -0.0025(12) 0.0006(11)
C48 0.0229(16) 0.0219(15) 0.0151(14) 0.0079(12) 0.0016(12) 0.0026(12)
C49 0.0198(15) 0.0170(14) 0.0137(14) 0.0057(11) -0.0020(12) 0.0031(11)
C50 0.0256(17) 0.0195(15) 0.0136(14) 0.0057(12) 0.0033(12) 0.0034(12)
C51 0.0274(17) 0.0195(15) 0.0167(15) 0.0054(12) 0.0039(12) 0.0032(12)
C52 0.0256(18) 0.0279(17) 0.0261(17) 0.0107(14) 0.0065(14) 0.0102(13)
C53 0.037(2) 0.0213(16) 0.0185(16) 0.0045(13) 0.0076(14) 0.0021(13)
C54 0.0192(16) 0.0220(16) 0.0281(17) 0.0079(13) -0.0043(13) -0.0011(12)
C55 0.021(2) 0.033(2) 0.118(4) 0.027(2) -0.019(2) -0.0027(16)
C56 0.037(2) 0.0315(19) 0.0250(18) 0.0066(15) -0.0097(15) -0.0138(15)
C57 0.031(2) 0.035(2) 0.0307(19) 0.0055(16) 0.0051(15) -0.0125(15)
C58 0.0264(17) 0.0231(16) 0.0112(14) 0.0073(12) -0.0031(12) -0.0018(12)
C59 0.043(2) 0.0357(19) 0.0146(15) 0.0095(14) -0.0014(15) -0.0090(16)
C60 0.041(2) 0.0234(17) 0.0149(15) 0.0054(13) -0.0003(14) 0.0013(14)
C61 0.037(2) 0.0259(17) 0.0202(16) 0.0100(13) -0.0120(14) -0.0004(14)
N1 0.0149(12) 0.0139(11) 0.0096(11) 0.0040(9) 0.0002(9) -0.0014(9)
P1 0.0161(4) 0.0190(4) 0.0147(3) 0.0079(3) -0.0031(3) -0.0012(3)
Th1 0.01116(5) 0.01599(5) 0.00874(5) 0.00399(4) -0.00038(3) 0.00012(3)

loop_
_atom_type_symbol
_atom_type_description
_atom_type_scat_dispersion_real
_atom_type_scat_dispersion_imag
_atom_type_scat_source
C C 0.0181 0.0091 'International Tables Vol C Tables 4.2.6.8 and 6.1.1.4'
H H 0.0000 0.0000 'International Tables Vol C Tables 4.2.6.8 and 6.1.1.4'
N N 0.0311 0.0180 'International Tables Vol C Tables 4.2.6.8 and 6.1.1.4'
P P 0.2955 0.4335 'International Tables Vol C Tables 4.2.6.8 and 6.1.1.4'
Th Th -4.1491 12.3296 'International Tables Vol C Tables 4.2.6.8 and 6.1.1.4'

loop_
_geom_angle_atom_site_label_1
_geom_angle_atom_site_label_2
_geom_angle_atom_site_label_3
_geom_angle
C2 C1 C6 133.8(3)
C2 C1 Th1 75.09(16)
C5 C1 C2 106.8(2)
C5 C1 C6 116.7(3)
C5 C1 Th1 69.27(16)
C6 C1 Th1 133.77(19)
C1 C2 C10 131.9(3)
C1 C2 Th1 77.10(16)
C3 C2 C1 106.3(3)
C3 C2 C10 120.5(3)
C3 C2 Th1 68.52(16)
C10 C2 Th1 128.19(19)
C2 C3 H3 124.9
C2 C3 Th1 82.96(17)
C4 C3 C2 110.3(2)
C4 C3 H3 124.9
C4 C3 Th1 74.50(17)
Th1 C3 H3 109.9
C3 C4 C5 106.2(3)
C3 C4 C14 127.8(3)
C3 C4 Th1 76.32(17)
C5 C4 C14 125.9(3)
C5 C4 Th1 77.88(17)
C14 C4 Th1 109.24(18)
C1 C5 H5 124.8
C1 C5 Th1 82.80(17)
C4 C5 C1 110.3(3)
C4 C5 H5 124.8
C4 C5 Th1 72.96(17)
Th1 C5 H5 111.5
C7 C6 C1 106.4(2)
C8 C6 C1 111.3(2)
C8 C6 C7 107.3(3)
C9 C6 C1 118.1(3)
C9 C6 C7 108.2(3)
C9 C6 C8 105.1(3)
C6 C7 H7A 109.5
C6 C7 H7B 109.5
C6 C7 H7C 109.5
H7A C7 H7B 109.5
H7A C7 H7C 109.5
H7B C7 H7C 109.5
C6 C8 H8A 109.5
C6 C8 H8B 109.5
C6 C8 H8C 109.5
H8A C8 H8B 109.5
H8A C8 H8C 109.5
H8B C8 H8C 109.5
C6 C9 H9A 109.5
C6 C9 H9B 109.5
C6 C9 H9C 109.5
H9A C9 H9B 109.5
H9A C9 H9C 109.5
H9B C9 H9C 109.5
C2 C10 C11 113.9(3)
C2 C10 C12 110.8(2)
C2 C10 C13 109.4(3)
C11 C10 C12 106.0(3)
C11 C10 C13 110.6(2)
C13 C10 C12 105.9(3)
C10 C11 H11A 109.5
C10 C11 H11B 109.5
C10 C11 H11C 109.5
H11A C11 H11B 109.5
H11A C11 H11C 109.5
H11B C11 H11C 109.5
C10 C12 H12A 109.5
C10 C12 H12B 109.5
C10 C12 H12C 109.5
H12A C12 H12B 109.5
H12A C12 H12C 109.5
H12B C12 H12C 109.5
C10 C13 H13A 109.5
C10 C13 H13B 109.5
C10 C13 H13C 109.5
H13A C13 H13B 109.5
H13A C13 H13C 109.5
H13B C13 H13C 109.5
C4 C14 C15 111.6(3)
C4 C14 C16 111.0(2)
C4 C14 C17 107.4(2)
C16 C14 C15 108.2(3)
C16 C14 C17 108.6(3)
C17 C14 C15 110.0(2)
C14 C15 H15A 109.5
C14 C15 H15B 109.5
C14 C15 H15C 109.5
H15A C15 H15B 109.5
H15A C15 H15C 109.5
H15B C15 H15C 109.5
C14 C16 H16A 109.5
C14 C16 H16B 109.5
C14 C16 H16C 109.5
H16A C16 H16B 109.5
H16A C16 H16C 109.5
H16B C16 H16C 109.5
C14 C17 H17A 109.5
C14 C17 H17B 109.5
C14 C17 H17C 109.5
H17A C17 H17B 109.5
H17A C17 H17C 109.5
H17B C17 H17C 109.5
C19 C18 C23 133.5(3)
C19 C18 Th1 74.98(16)
C22 C18 C19 105.8(2)
C22 C18 C23 118.2(2)
C22 C18 Th1 67.03(15)
C23 C18 Th1 134.88(19)
C18 C19 C27 132.3(3)
C18 C19 Th1 77.37(16)
C20 C19 C18 106.7(2)
C20 C19 C27 120.3(2)
C20 C19 Th1 68.00(16)
C27 C19 Th1 126.51(17)
C19 C20 H20 124.8
C19 C20 Th1 83.99(17)
C21 C20 C19 110.4(2)
C21 C20 H20 124.8
C21 C20 Th1 72.32(16)
Th1 C20 H20 111.0
C20 C21 C22 106.4(2)
C20 C21 C31 127.7(3)
C20 C21 Th1 78.52(16)
C22 C21 C31 125.9(2)
C22 C21 Th1 78.57(16)
C31 C21 Th1 109.10(18)
C18 C22 H22 124.7
C18 C22 Th1 85.19(16)
C21 C22 C18 110.6(2)
C21 C22 H22 124.7
C21 C22 Th1 72.13(16)
Th1 C22 H22 110.1
C24 C23 C18 111.4(2)
C24 C23 C26 105.2(2)
C25 C23 C18 107.1(2)
C25 C23 C24 106.7(2)
C25 C23 C26 109.4(3)
C26 C23 C18 116.6(2)
C23 C24 H24A 109.5
C23 C24 H24B 109.5
C23 C24 H24C 109.5
H24A C24 H24B 109.5
H24A C24 H24C 109.5
H24B C24 H24C 109.5
C23 C25 H25A 109.5
C23 C25 H25B 109.5
C23 C25 H25C 109.5
H25A C25 H25B 109.5
H25A C25 H25C 109.5
H25B C25 H25C 109.5
C23 C26 H26A 109.5
C23 C26 H26B 109.5
C23 C26 H26C 109.5
H26A C26 H26B 109.5
H26A C26 H26C 109.5
H26B C26 H26C 109.5
C28 C27 C19 111.5(2)
C28 C27 C29 110.4(2)
C28 C27 C30 105.1(2)
C29 C27 C19 113.3(2)
C29 C27 C30 105.3(2)
C30 C27 C19 110.6(2)
C27 C28 H28A 109.5
C27 C28 H28B 109.5
C27 C28 H28C 109.5
H28A C28 H28B 109.5
H28A C28 H28C 109.5
H28B C28 H28C 109.5
C27 C29 H29A 109.5
C27 C29 H29B 109.5
C27 C29 H29C 109.5
H29A C29 H29B 109.5
H29A C29 H29C 109.5
H29B C29 H29C 109.5
C27 C30 H30A 109.5
C27 C30 H30B 109.5
C27 C30 H30C 109.5
H30A C30 H30B 109.5
H30A C30 H30C 109.5
H30B C30 H30C 109.5
C21 C31 C32 109.5(2)
C21 C31 C34 109.1(2)
C33 C31 C21 110.2(2)
C33 C31 C32 109.5(2)
C33 C31 C34 109.3(3)
C34 C31 C32 109.2(2)
C31 C32 H32A 109.5
C31 C32 H32B 109.5
C31 C32 H32C 109.5
H32A C32 H32B 109.5
H32A C32 H32C 109.5
H32B C32 H32C 109.5
C31 C33 H33A 109.5
C31 C33 H33B 109.5
C31 C33 H33C 109.5
H33A C33 H33B 109.5
H33A C33 H33C 109.5
H33B C33 H33C 109.5
C31 C34 H34A 109.5
C31 C34 H34B 109.5
C31 C34 H34C 109.5
H34A C34 H34B 109.5
H34A C34 H34C 109.5
H34B C34 H34C 109.5
C36 C35 N1 119.0(3)
C40 C35 C36 119.7(3)
C40 C35 N1 121.2(2)
C35 C36 C41 122.9(3)
C37 C36 C35 119.3(3)
C37 C36 C41 117.8(3)
C36 C37 H37 119.3
C38 C37 C36 121.4(3)
C38 C37 H37 119.3
C37 C38 H38 120.5
C37 C38 C39 119.0(3)
C39 C38 H38 120.5
C38 C39 H39 119.3
C38 C39 C40 121.4(3)
C40 C39 H39 119.3
C35 C40 C39 119.1(3)
C35 C40 C42 123.9(3)
C39 C40 C42 116.8(3)
C36 C41 H41A 109.5
C36 C41 H41B 109.5
C36 C41 H41C 109.5
H41A C41 H41B 109.5
H41A C41 H41C 109.5
H41B C41 H41C 109.5
C40 C42 H42A 109.5
C40 C42 H42B 109.5
C40 C42 H42C 109.5
H42A C42 H42B 109.5
H42A C42 H42C 109.5
H42B C42 H42C 109.5
N1 C43 P1 146.7(2)
N1 C43 Th1 68.97(14)
P1 C43 Th1 144.37(15)
C45 C44 P1 123.6(2)
C49 C44 C45 117.1(3)
C49 C44 P1 119.2(2)
C44 C45 C50 122.2(3)
C46 C45 C44 118.4(3)
C46 C45 C50 118.7(3)
C45 C46 H46 118.3
C47 C46 C45 123.3(3)
C47 C46 H46 118.3
C46 C47 C48 116.3(3)
C46 C47 C54 122.8(3)
C48 C47 C54 120.9(3)
C47 C48 H48 118.7
C47 C48 C49 122.7(3)
C49 C48 H48 118.7
C44 C49 C58 123.5(3)
C48 C49 C44 119.2(3)
C48 C49 C58 117.0(3)
C45 C50 C53 111.5(3)
C51 C50 C45 114.4(3)
C51 C50 C52 110.2(3)
C51 C50 C53 105.8(2)
C52 C50 C45 108.4(2)
C52 C50 C53 106.2(3)
C50 C51 H51A 109.5
C50 C51 H51B 109.5
C50 C51 H51C 109.5
H51A C51 H51B 109.5
H51A C51 H51C 109.5
H51B C51 H51C 109.5
C50 C52 H52A 109.5
C50 C52 H52B 109.5
C50 C52 H52C 109.5
H52A C52 H52B 109.5
H52A C52 H52C 109.5
H52B C52 H52C 109.5
C50 C53 H53A 109.5
C50 C53 H53B 109.5
C50 C53 H53C 109.5
H53A C53 H53B 109.5
H53A C53 H53C 109.5
H53B C53 H53C 109.5
C47 C54 C55 108.4(3)
C47 C54 C56 110.8(3)
C55 C54 C56 109.2(3)
C57 C54 C47 111.9(3)
C57 C54 C55 109.2(3)
C57 C54 C56 107.3(3)
C54 C55 H55A 109.5
C54 C55 H55B 109.5
C54 C55 H55C 109.5
H55A C55 H55B 109.5
H55A C55 H55C 109.5
H55B C55 H55C 109.5
C54 C56 H56A 109.5
C54 C56 H56B 109.5
C54 C56 H56C 109.5
H56A C56 H56B 109.5
H56A C56 H56C 109.5
H56B C56 H56C 109.5
C54 C57 H57A 109.5
C54 C57 H57B 109.5
C54 C57 H57C 109.5
H57A C57 H57B 109.5
H57A C57 H57C 109.5
H57B C57 H57C 109.5
C59 C58 C49 111.5(2)
C60 C58 C49 113.9(2)
C60 C58 C59 106.4(3)
C61 C58 C49 108.9(3)
C61 C58 C59 105.9(3)
C61 C58 C60 109.9(3)
C58 C59 H59A 109.5
C58 C59 H59B 109.5
C58 C59 H59C 109.5
H59A C59 H59B 109.5
H59A C59 H59C 109.5
H59B C59 H59C 109.5
C58 C60 H60A 109.5
C58 C60 H60B 109.5
C58 C60 H60C 109.5
H60A C60 H60B 109.5
H60A C60 H60C 109.5
H60B C60 H60C 109.5
C58 C61 H61A 109.5
C58 C61 H61B 109.5
C58 C61 H61C 109.5
H61A C61 H61B 109.5
H61A C61 H61C 109.5
H61B C61 H61C 109.5
C35 N1 Th1 154.23(19)
C43 N1 C35 126.3(2)
C43 N1 Th1 77.86(15)
C43 P1 C44 113.74(13)
C1 Th1 C18 104.62(8)
C1 Th1 C19 132.21(8)
C2 Th1 C1 27.81(8)
C2 Th1 C18 132.10(8)
C2 Th1 C19 159.72(8)
C3 Th1 C1 46.50(8)
C3 Th1 C2 28.52(7)
C3 Th1 C5 47.13(8)
C3 Th1 C18 132.12(8)
C3 Th1 C19 148.85(8)
C3 Th1 C20 176.59(8)
C3 Th1 C22 133.39(8)
C4 Th1 C1 47.22(8)
C4 Th1 C2 47.55(8)
C4 Th1 C3 29.17(8)
C4 Th1 C5 29.16(8)
C4 Th1 C18 103.28(8)
C4 Th1 C19 121.31(8)
C4 Th1 C20 148.42(9)
C4 Th1 C22 111.34(8)
C5 Th1 C1 27.93(8)
C5 Th1 C2 46.40(8)
C5 Th1 C18 88.76(8)
C5 Th1 C19 114.62(8)
C19 Th1 C18 27.65(7)
C20 Th1 C1 135.36(7)
C20 Th1 C2 154.68(8)
C20 Th1 C5 132.52(8)
C20 Th1 C18 46.11(8)
C20 Th1 C19 28.01(7)
C20 Th1 C22 47.03(7)
C21 Th1 C1 107.00(8)
C21 Th1 C2 126.45(8)
C21 Th1 C3 153.28(8)
C21 Th1 C4 139.87(8)
C21 Th1 C5 112.61(8)
C21 Th1 C18 47.11(8)
C21 Th1 C19 47.22(8)
C21 Th1 C20 29.16(7)
C21 Th1 C22 29.31(8)
C22 Th1 C1 90.67(8)
C22 Th1 C2 117.23(8)
C22 Th1 C5 86.69(8)
C22 Th1 C18 27.78(7)
C22 Th1 C19 46.14(7)
C43 Th1 C1 114.61(9)
C43 Th1 C2 89.27(9)
C43 Th1 C3 89.37(9)
C43 Th1 C4 116.04(9)
C43 Th1 C5 134.30(9)
C43 Th1 C18 136.92(9)
C43 Th1 C19 110.61(9)
C43 Th1 C20 91.78(9)
C43 Th1 C21 102.36(9)
C43 Th1 C22 131.67(9)
N1 Th1 C1 138.35(8)
N1 Th1 C2 110.57(8)
N1 Th1 C3 96.49(8)
N1 Th1 C4 111.92(8)
N1 Th1 C5 140.70(8)
N1 Th1 C18 116.24(8)
N1 Th1 C19 89.07(8)
N1 Th1 C20 82.77(8)
N1 Th1 C21 106.49(8)
N1 Th1 C22 129.69(8)
N1 Th1 C43 33.17(8)

loop_
_geom_bond_atom_site_label_1
_geom_bond_atom_site_label_2
_geom_bond_distance
C1 C2 1.442(4)
C1 C5 1.422(4)
C1 C6 1.561(4)
C1 Th1 3.012(3)
C2 C3 1.437(4)
C2 C10 1.530(4)
C2 Th1 2.986(3)
C3 H3 0.9300
C3 C4 1.405(4)
C3 Th1 2.800(3)
C4 C5 1.415(4)
C4 C14 1.522(4)
C4 Th1 2.777(3)
C5 H5 0.9300
C5 Th1 2.840(3)
C6 C7 1.546(4)
C6 C8 1.544(4)
C6 C9 1.539(4)
C7 H7A 0.9600
C7 H7B 0.9600
C7 H7C 0.9600
C8 H8A 0.9600
C8 H8B 0.9600
C8 H8C 0.9600
C9 H9A 0.9600
C9 H9B 0.9600
C9 H9C 0.9600
C10 C11 1.542(4)
C10 C12 1.550(4)
C10 C13 1.548(4)
C11 H11A 0.9600
C11 H11B 0.9600
C11 H11C 0.9600
C12 H12A 0.9600
C12 H12B 0.9600
C12 H12C 0.9600
C13 H13A 0.9600
C13 H13B 0.9600
C13 H13C 0.9600
C14 C15 1.540(4)
C14 C16 1.529(4)
C14 C17 1.534(4)
C15 H15A 0.9600
C15 H15B 0.9600
C15 H15C 0.9600
C16 H16A 0.9600
C16 H16B 0.9600
C16 H16C 0.9600
C17 H17A 0.9600
C17 H17B 0.9600
C17 H17C 0.9600
C18 C19 1.449(4)
C18 C22 1.425(4)
C18 C23 1.550(4)
C18 Th1 3.046(3)
C19 C20 1.424(4)
C19 C27 1.548(4)
C19 Th1 3.015(3)
C20 H20 0.9300
C20 C21 1.398(4)
C20 Th1 2.811(3)
C21 C22 1.405(4)
C21 C31 1.522(4)
C21 Th1 2.733(3)
C22 H22 0.9300
C22 Th1 2.814(3)
C23 C24 1.543(4)
C23 C25 1.541(4)
C23 C26 1.543(4)
C24 H24A 0.9600
C24 H24B 0.9600
C24 H24C 0.9600
C25 H25A 0.9600
C25 H25B 0.9600
C25 H25C 0.9600
C26 H26A 0.9600
C26 H26B 0.9600
C26 H26C 0.9600
C27 C28 1.535(4)
C27 C29 1.536(4)
C27 C30 1.541(4)
C28 H28A 0.9600
C28 H28B 0.9600
C28 H28C 0.9600
C29 H29A 0.9600
C29 H29B 0.9600
C29 H29C 0.9600
C30 H30A 0.9600
C30 H30B 0.9600
C30 H30C 0.9600
C31 C32 1.541(4)
C31 C33 1.518(4)
C31 C34 1.539(4)
C32 H32A 0.9600
C32 H32B 0.9600
C32 H32C 0.9600
C33 H33A 0.9600
C33 H33B 0.9600
C33 H33C 0.9600
C34 H34A 0.9600
C34 H34B 0.9600
C34 H34C 0.9600
C35 C36 1.403(4)
C35 C40 1.397(4)
C35 N1 1.445(3)
C36 C37 1.397(4)
C36 C41 1.509(5)
C37 H37 0.9300
C37 C38 1.374(5)
C38 H38 0.9300
C38 C39 1.384(5)
C39 H39 0.9300
C39 C40 1.398(4)
C40 C42 1.505(4)
C41 H41A 0.9600
C41 H41B 0.9600
C41 H41C 0.9600
C42 H42A 0.9600
C42 H42B 0.9600
C42 H42C 0.9600
C43 N1 1.366(4)
C43 P1 1.700(3)
C43 Th1 2.440(3)
C44 C45 1.429(4)
C44 C49 1.419(4)
C44 P1 1.895(3)
C45 C46 1.398(4)
C45 C50 1.547(4)
C46 H46 0.9300
C46 C47 1.385(4)
C47 C48 1.394(4)
C47 C54 1.536(4)
C48 H48 0.9300
C48 C49 1.396(4)
C49 C58 1.560(4)
C50 C51 1.530(4)
C50 C52 1.540(4)
C50 C53 1.549(4)
C51 H51A 0.9600
C51 H51B 0.9600
C51 H51C 0.9600
C52 H52A 0.9600
C52 H52B 0.9600
C52 H52C 0.9600
C53 H53A 0.9600
C53 H53B 0.9600
C53 H53C 0.9600
C54 C55 1.538(5)
C54 C56 1.542(4)
C54 C57 1.531(4)
C55 H55A 0.9600
C55 H55B 0.9600
C55 H55C 0.9600
C56 H56A 0.9600
C56 H56B 0.9600
C56 H56C 0.9600
C57 H57A 0.9600
C57 H57B 0.9600
C57 H57C 0.9600
C58 C59 1.549(4)
C58 C60 1.545(4)
C58 C61 1.539(4)
C59 H59A 0.9600
C59 H59B 0.9600
C59 H59C 0.9600
C60 H60A 0.9600
C60 H60B 0.9600
C60 H60C 0.9600
C61 H61A 0.9600
C61 H61B 0.9600
C61 H61C 0.9600
N1 Th1 2.330(2)

loop_
_geom_torsion_atom_site_label_1
_geom_torsion_atom_site_label_2
_geom_torsion_atom_site_label_3
_geom_torsion_atom_site_label_4
_geom_torsion
C1 C2 C3 C4 2.0(3)
C1 C2 C3 Th1 -68.6(2)
C1 C2 C10 C11 64.3(4)
C1 C2 C10 C12 -176.4(3)
C1 C2 C10 C13 -60.1(4)
C2 C1 C5 C4 -2.5(3)
C2 C1 C5 Th1 66.3(2)
C2 C1 C6 C7 86.7(4)
C2 C1 C6 C8 -156.8(3)
C2 C1 C6 C9 -35.2(5)
C2 C3 C4 C5 -3.4(3)
C2 C3 C4 C14 179.9(3)
C2 C3 C4 Th1 -76.2(2)
C3 C2 C10 C11 -130.3(3)
C3 C2 C10 C12 -11.0(4)
C3 C2 C10 C13 105.3(3)
C3 C4 C5 C1 3.6(3)
C3 C4 C5 Th1 -71.7(2)
C3 C4 C14 C15 -27.5(4)
C3 C4 C14 C16 -148.3(3)
C3 C4 C14 C17 93.1(4)
C5 C1 C2 C3 0.3(3)
C5 C1 C2 C10 167.3(3)
C5 C1 C2 Th1 -62.4(2)
C5 C1 C6 C7 -72.0(3)
C5 C1 C6 C8 44.6(4)
C5 C1 C6 C9 166.2(3)
C5 C4 C14 C15 156.4(3)
C5 C4 C14 C16 35.6(4)
C5 C4 C14 C17 -83.0(4)
C6 C1 C2 C3 -159.8(3)
C6 C1 C2 C10 7.1(6)
C6 C1 C2 Th1 137.4(3)
C6 C1 C5 C4 161.6(3)
C6 C1 C5 Th1 -129.6(2)
C10 C2 C3 C4 -166.8(3)
C10 C2 C3 Th1 122.6(3)
C14 C4 C5 C1 -179.6(3)
C14 C4 C5 Th1 105.1(3)
C18 C19 C20 C21 0.1(3)
C18 C19 C20 Th1 -68.5(2)
C18 C19 C27 C28 -52.6(4)
C18 C19 C27 C29 72.8(4)
C18 C19 C27 C30 -169.2(3)
C19 C18 C22 C21 -3.2(3)
C19 C18 C22 Th1 65.65(19)
C19 C18 C23 C24 -165.2(3)
C19 C18 C23 C25 78.4(4)
C19 C18 C23 C26 -44.5(4)
C19 C20 C21 C22 -2.1(3)
C19 C20 C21 C31 178.3(3)
C19 C20 C21 Th1 -76.4(2)
C20 C19 C27 C28 115.8(3)
C20 C19 C27 C29 -118.9(3)
C20 C19 C27 C30 -0.8(4)
C20 C21 C22 C18 3.3(3)
C20 C21 C22 Th1 -74.3(2)
C20 C21 C31 C32 -134.2(3)
C20 C21 C31 C33 -13.7(4)
C20 C21 C31 C34 106.3(3)
C22 C18 C19 C20 1.8(3)
C22 C18 C19 C27 171.4(3)
C22 C18 C19 Th1 -60.28(19)
C22 C18 C23 C24 35.7(4)
C22 C18 C23 C25 -80.6(3)
C22 C18 C23 C26 156.4(3)
C22 C21 C31 C32 46.2(4)
C22 C21 C31 C33 166.7(3)
C22 C21 C31 C34 -73.3(4)
C23 C18 C19 C20 -159.1(3)
C23 C18 C19 C27 10.4(5)
C23 C18 C19 Th1 138.8(3)
C23 C18 C22 C21 161.2(3)
C23 C18 C22 Th1 -130.0(2)
C27 C19 C20 C21 -170.9(2)
C27 C19 C20 Th1 120.5(2)
C31 C21 C22 C18 -177.0(3)
C31 C21 C22 Th1 105.4(3)
C35 C36 C37 C38 0.9(5)
C36 C35 C40 C39 -1.3(4)
C36 C35 C40 C42 -177.7(3)
C36 C35 N1 C43 -125.8(3)
C36 C35 N1 Th1 77.2(5)
C36 C37 C38 C39 -1.1(5)
C37 C38 C39 C40 0.1(5)
C38 C39 C40 C35 1.1(5)
C38 C39 C40 C42 177.7(3)
C40 C35 C36 C37 0.3(5)
C40 C35 C36 C41 -178.8(3)
C40 C35 N1 C43 57.8(4)
C40 C35 N1 Th1 -99.3(5)
C41 C36 C37 C38 -179.9(3)
C44 C45 C46 C47 -5.3(5)
C44 C45 C50 C51 -76.6(3)
C44 C45 C50 C52 46.9(4)
C44 C45 C50 C53 163.5(3)
C44 C49 C58 C59 -164.9(3)
C44 C49 C58 C60 74.7(4)
C44 C49 C58 C61 -48.4(4)
C45 C44 C49 C48 -17.4(4)
C45 C44 C49 C58 156.0(3)
C45 C44 P1 C43 66.1(3)
C45 C46 C47 C48 -7.3(5)
C45 C46 C47 C54 174.7(3)
C46 C45 C50 C51 113.3(3)
C46 C45 C50 C52 -123.3(3)
C46 C45 C50 C53 -6.7(4)
C46 C47 C48 C49 7.6(5)
C46 C47 C54 C55 -92.0(4)
C46 C47 C54 C56 27.8(4)
C46 C47 C54 C57 147.5(3)
C47 C48 C49 C44 4.9(5)
C47 C48 C49 C58 -169.0(3)
C48 C47 C54 C55 90.1(4)
C48 C47 C54 C56 -150.0(3)
C48 C47 C54 C57 -30.3(4)
C48 C49 C58 C59 8.7(4)
C48 C49 C58 C60 -111.8(3)
C48 C49 C58 C61 125.2(3)
C49 C44 C45 C46 17.5(4)
C49 C44 C45 C50 -152.7(3)
C49 C44 P1 C43 -113.0(2)
C50 C45 C46 C47 165.3(3)
C54 C47 C48 C49 -174.5(3)
N1 C35 C36 C37 -176.2(3)
N1 C35 C36 C41 4.7(4)
N1 C35 C40 C39 175.2(3)
N1 C35 C40 C42 -1.2(5)
N1 C43 P1 C44 -7.7(5)
P1 C43 N1 C35 9.3(6)
P1 C43 N1 Th1 179.4(4)
P1 C44 C45 C46 -161.6(2)
P1 C44 C45 C50 28.2(4)
P1 C44 C49 C48 161.8(2)
P1 C44 C49 C58 -24.8(4)
Th1 C1 C2 C3 62.7(2)
Th1 C1 C2 C10 -130.3(3)
Th1 C1 C5 C4 -68.8(2)
Th1 C1 C6 C7 -158.2(2)
Th1 C1 C6 C8 -41.7(4)
Th1 C1 C6 C9 80.0(4)
Th1 C2 C3 C4 70.6(2)
Th1 C2 C10 C11 -44.7(3)
Th1 C2 C10 C12 74.6(3)
Th1 C2 C10 C13 -169.09(18)
Th1 C3 C4 C5 72.8(2)
Th1 C3 C4 C14 -103.9(3)
Th1 C4 C5 C1 75.3(2)
Th1 C4 C14 C15 -114.9(2)
Th1 C4 C14 C16 124.3(2)
Th1 C4 C14 C17 5.8(3)
Th1 C18 C19 C20 62.12(19)
Th1 C18 C19 C27 -128.4(3)
Th1 C18 C22 C21 -68.9(2)
Th1 C18 C23 C24 -49.1(3)
Th1 C18 C23 C25 -165.44(19)
Th1 C18 C23 C26 71.7(3)
Th1 C19 C20 C21 68.6(2)
Th1 C19 C27 C28 -160.39(19)
Th1 C19 C27 C29 -35.1(3)
Th1 C19 C27 C30 83.0(3)
Th1 C20 C21 C22 74.3(2)
Th1 C20 C21 C31 -105.4(3)
Th1 C21 C22 C18 77.6(2)
Th1 C21 C31 C32 135.7(2)
Th1 C21 C31 C33 -103.8(2)
Th1 C21 C31 C34 16.2(3)
Th1 C43 N1 C35 -170.0(3)
Th1 C43 P1 C44 171.2(2)

loop_
_smtbx_masks_void_nr
_smtbx_masks_void_average_x
_smtbx_masks_void_average_y
_smtbx_masks_void_average_z
_smtbx_masks_void_volume
_smtbx_masks_void_count_electrons
1 0.000 0.000 -0.120 648.2 115.4
